data_7214268
loop_
_publ_author_name
'Constable, Edwin C.'
'Housecroft, Catherine E.'
'Vujovic, Srboljub'
'Zampese, Jennifer A.'

_publ_section_title
;
 Metallohexacycles containing
 4&#x2032;-aryl-4,2&#x2032;:6&#x2032;,4&#x2032;&#x2032;-terpyridines:
 conformational preferences and fullerene capture
;
_journal_issue 3
_journal_name_full CrystEngComm
_journal_page_first 328
_journal_paper_doi 10.1039/c3ce42012d
_journal_volume 16
_journal_year 2014
_chemical_formula_moiety 'C162 H84 Br12 F30 N18 Zn6'
_chemical_formula_sum 'C162 H84 Br12 F30 N18 Zn6'
_chemical_formula_weight 4203.61
_chemical_name_systematic
; 
 ? 
;
_space_group_crystal_system trigonal
_space_group_IT_number 148
_space_group_name_Hall '-R 3'
_space_group_name_H-M_alt 'R -3'
_symmetry_space_group_name_Hall '-R 3'
_symmetry_space_group_name_H-M 'R -3 :H'
_atom_sites_solution_hydrogens geom
_audit_creation_method SHELXL-2013
_cell_angle_alpha 90
_cell_angle_beta 90
_cell_angle_gamma 120
_cell_formula_units_Z 3
_cell_length_a 38.394(4)
_cell_length_b 38.394(4)
_cell_length_c 11.5576(15)
_cell_measurement_reflns_used 6781
_cell_measurement_temperature 123(2)
_cell_measurement_theta_max 67.46
_cell_measurement_theta_min 4.05
_cell_volume 14755(3)
_computing_cell_refinement 'Bruker SAINT'
_computing_data_collection 'Bruker APEX2'
_computing_data_reduction 'Bruker SAINT'
_computing_molecular_graphics 'Bruker SHELXTL'
_computing_publication_material 'Bruker SHELXTL'
_computing_structure_refinement 'SHELXL-2013 (Sheldrick, 2013)'
_computing_structure_solution 'SHELXS-97 (Sheldrick, 2008)'
_diffrn_ambient_temperature 123(2)
_diffrn_measured_fraction_theta_full 0.988
_diffrn_measured_fraction_theta_max 0.986
_diffrn_measurement_device_type 'Bruker APEX-II CCD'
_diffrn_measurement_method '\f and \w scans'
_diffrn_radiation_type CuK\a
_diffrn_radiation_wavelength 1.54178
_diffrn_reflns_av_R_equivalents 0.1096
_diffrn_reflns_av_unetI/netI 0.0806
_diffrn_reflns_Laue_measured_fraction_full 0.988
_diffrn_reflns_Laue_measured_fraction_max 0.986
_diffrn_reflns_limit_h_max 45
_diffrn_reflns_limit_h_min -43
_diffrn_reflns_limit_k_max 45
_diffrn_reflns_limit_k_min -43
_diffrn_reflns_limit_l_max 13
_diffrn_reflns_limit_l_min -12
_diffrn_reflns_number 29568
_diffrn_reflns_point_group_measured_fraction_full 0.988
_diffrn_reflns_point_group_measured_fraction_max 0.986
_diffrn_reflns_theta_full 66.500
_diffrn_reflns_theta_max 66.988
_diffrn_reflns_theta_min 4.049
_exptl_absorpt_coefficient_mu 4.311
_exptl_absorpt_correction_T_max 0.524
_exptl_absorpt_correction_T_min 0.483
_exptl_absorpt_correction_type multi-scan
_exptl_absorpt_process_details sadabs
_exptl_crystal_colour colourless
_exptl_crystal_density_diffrn 1.419
_exptl_crystal_description Block
_exptl_crystal_F_000 6156
_exptl_crystal_size_max 0.400
_exptl_crystal_size_mid 0.150
_exptl_crystal_size_min 0.150
_platon_squeeze_details
;
;
_refine_diff_density_max 1.403
_refine_diff_density_min -0.806
_refine_diff_density_rms 0.124
_refine_ls_extinction_method none
_refine_ls_goodness_of_fit_ref 1.116
_refine_ls_hydrogen_treatment constr
_refine_ls_matrix_type full
_refine_ls_number_parameters 343
_refine_ls_number_reflns 5754
_refine_ls_number_restraints 6
_refine_ls_restrained_S_all 1.116
_refine_ls_R_factor_all 0.1008
_refine_ls_R_factor_gt 0.0769
_refine_ls_shift/su_max 0.002
_refine_ls_shift/su_mean 0.000
_refine_ls_structure_factor_coef Fsqd
_refine_ls_weighting_details
; 
 w=1/[\s^2^(Fo^2^)+(0.0865P)^2^+109.6151P] 
 where P=(Fo^2^+2Fc^2^)/3 
;
_refine_ls_weighting_scheme calc
_refine_ls_wR_factor_gt 0.1903
_refine_ls_wR_factor_ref 0.2024
_reflns_Friedel_coverage 0.000
_reflns_number_gt 4031
_reflns_number_total 5754
_reflns_threshold_expression 'I > 2\s(I)'
_cod_data_source_file c3ce42012d.txt
_cod_data_source_block squeeze
_cod_database_code 7214268
_shelx_space_group_comment
; 
The symmetry employed for this shelxl refinement is uniquely defined 
by the following loop, which should always be used as a source of 
symmetry information in preference to the above space-group names. 
They are only intended as comments. 
;
_shelx_estimated_absorpt_t_min 0.277
_shelx_estimated_absorpt_t_max 0.564
_shelxl_version_number 2013-2

loop_
_space_group_symop_operation_xyz
'x, y, z'
'-y, x-y, z'
'-x+y, -x, z'
'x+2/3, y+1/3, z+1/3'
'-y+2/3, x-y+1/3, z+1/3'
'-x+y+2/3, -x+1/3, z+1/3'
'x+1/3, y+2/3, z+2/3'
'-y+1/3, x-y+2/3, z+2/3'
'-x+y+1/3, -x+2/3, z+2/3'
'-x, -y, -z'
'y, -x+y, -z'
'x-y, x, -z'
'-x+2/3, -y+1/3, -z+1/3'
'y+2/3, -x+y+1/3, -z+1/3'
'x-y+2/3, x+1/3, -z+1/3'
'-x+1/3, -y+2/3, -z+2/3'
'y+1/3, -x+y+2/3, -z+2/3'
'x-y+1/3, x+2/3, -z+2/3'

loop_
_atom_site_label
_atom_site_type_symbol
_atom_site_fract_x
_atom_site_fract_y
_atom_site_fract_z
_atom_site_U_iso_or_equiv
_atom_site_adp_type
_atom_site_occupancy
_atom_site_site_symmetry_order
_atom_site_calc_flag
_atom_site_refinement_flags_posn
_atom_site_refinement_flags_adp
Zn1 Zn 0.67666(2) 0.73935(2) 0.25725(6) 0.04206(16) Uani 1 1 d . .
Br1 Br 0.70693(2) 0.79248(2) 0.39013(5) 0.05374(15) Uani 1 1 d . .
Br2 Br 0.70942(2) 0.71150(2) 0.15231(5) 0.05297(14) Uani 1 1 d . .
N1 N 0.42614(10) 0.43946(10) 0.2040(3) 0.0397(10) Uani 1 1 d . .
N2 N 0.50957(11) 0.56293(11) 0.4321(3) 0.0428(10) Uani 1 1 d . .
N3 N 0.62936(12) 0.69400(11) 0.3433(3) 0.0436(10) Uani 1 1 d . .
C1 C 0.40929(13) 0.43186(13) 0.3092(4) 0.0427(12) Uani 1 1 d . .
H1A H 0.3863 0.4064 0.3238 0.051 Uiso 1 1 calc R U
C2 C 0.42449(13) 0.46026(14) 0.3978(4) 0.0435(12) Uani 1 1 d . .
H2A H 0.4115 0.4541 0.4711 0.052 Uiso 1 1 calc R U
C3 C 0.45829(13) 0.49737(13) 0.3798(4) 0.0403(12) Uani 1 1 d . .
C4 C 0.47498(14) 0.50446(13) 0.2699(4) 0.0431(12) Uani 1 1 d . U
H4A H 0.4979 0.5297 0.2526 0.052 Uiso 1 1 calc R U
C5 C 0.45863(14) 0.47536(15) 0.1859(5) 0.0475(13) Uani 1 1 d . U
H5A H 0.4710 0.4810 0.1118 0.057 Uiso 1 1 calc R U
C6 C 0.47618(14) 0.52929(13) 0.4674(4) 0.0442(12) Uani 1 1 d . .
C7 C 0.46175(14) 0.52658(13) 0.5785(4) 0.0430(12) Uani 1 1 d . .
H7A H 0.4383 0.5026 0.6019 0.052 Uiso 1 1 calc R U
C8 C 0.48080(14) 0.55833(14) 0.6575(4) 0.0464(13) Uani 1 1 d . .
C9 C 0.51481(14) 0.59209(13) 0.6181(4) 0.0434(12) Uani 1 1 d . .
H9A H 0.5290 0.6145 0.6680 0.052 Uiso 1 1 calc R U
C10 C 0.52841(14) 0.59362(13) 0.5063(4) 0.0437(13) Uani 1 1 d . .
C11 C 0.60331(19) 0.66197(16) 0.2857(5) 0.0633(18) Uani 1 1 d . .
H11A H 0.6072 0.6612 0.2048 0.076 Uiso 1 1 calc R U
C12 C 0.57063(19) 0.62929(16) 0.3358(5) 0.0618(18) Uani 1 1 d . .
H12A H 0.5529 0.6069 0.2896 0.074 Uiso 1 1 calc R U
C13 C 0.56396(14) 0.62929(13) 0.4524(4) 0.0448(13) Uani 1 1 d . .
C14 C 0.59100(14) 0.66275(14) 0.5130(5) 0.0463(13) Uani 1 1 d . .
H14A H 0.5878 0.6643 0.5940 0.056 Uiso 1 1 calc R U
C15 C 0.62284(14) 0.69409(14) 0.4564(5) 0.0478(13) Uani 1 1 d . .
H15A H 0.6411 0.7169 0.5003 0.057 Uiso 1 1 calc R U
C16 C 0.46528(14) 0.55539(15) 0.7761(5) 0.0502(14) Uani 1 1 d . .
C17 C 0.44756(14) 0.51878(15) 0.8359(5) 0.0513(14) Uani 1 1 d . .
H17A H 0.4456 0.4957 0.7992 0.062 Uiso 1 1 calc R U
C18 C 0.43293(15) 0.51538(16) 0.9471(5) 0.0517(14) Uani 1 1 d . .
H18A H 0.4216 0.4904 0.9869 0.062 Uiso 1 1 calc R U
C19 C 0.43492(15) 0.54897(17) 1.0003(5) 0.0542(15) Uani 1 1 d . .
C20 C 0.45293(16) 0.58582(16) 0.9396(5) 0.0568(15) Uani 1 1 d . .
H20A H 0.4554 0.6093 0.9752 0.068 Uiso 1 1 calc R U
C21 C 0.46649(15) 0.58767(15) 0.8321(5) 0.0521(13) Uani 1 1 d . .
H21A H 0.4776 0.6126 0.7920 0.063 Uiso 1 1 calc R U
C22 C 0.42077(16) 0.54567(18) 1.1234(5) 0.0603(16) Uani 1 1 d . .
C23 C 0.38682(18) 0.5123(2) 1.1635(5) 0.0687(19) Uani 1 1 d . .
C24 C 0.3730(2) 0.5068(3) 1.2774(6) 0.087(2) Uani 1 1 d . .
C25 C 0.3946(2) 0.5363(2) 1.3564(6) 0.086(2) Uani 1 1 d . .
C26 C 0.4290(2) 0.5708(2) 1.3208(6) 0.0797(18) Uani 1 1 d . .
C27 C 0.44083(17) 0.57392(18) 1.2071(6) 0.0665(16) Uani 1 1 d . .
F1 F 0.36304(10) 0.48208(12) 1.0879(3) 0.0806(12) Uani 1 1 d . .
F2 F 0.33974(12) 0.47305(17) 1.3083(4) 0.1107(18) Uani 1 1 d . .
F3 F 0.38322(13) 0.53182(17) 1.4661(4) 0.1151(16) Uani 1 1 d . .
F4 F 0.45034(13) 0.59999(13) 1.3967(4) 0.0997(13) Uani 1 1 d . .
F5 F 0.47563(11) 0.60857(11) 1.1777(3) 0.0745(11) Uani 1 1 d . .

loop_
_atom_site_aniso_label
_atom_site_aniso_U_11
_atom_site_aniso_U_22
_atom_site_aniso_U_33
_atom_site_aniso_U_23
_atom_site_aniso_U_13
_atom_site_aniso_U_12
Zn1 0.0487(3) 0.0360(2) 0.0399(3) 0.0013(2) -0.0026(2) 0.01996(18)
Br1 0.0689(3) 0.0406(2) 0.0454(3) -0.0039(2) -0.0112(2) 0.02266(18)
Br2 0.0621(2) 0.0656(2) 0.0447(3) 0.0046(2) -0.0004(2) 0.04208(15)
N1 0.0348(15) 0.0392(15) 0.043(2) -0.0024(15) 0.0016(15) 0.0171(11)
N2 0.0440(17) 0.0389(16) 0.040(2) -0.0021(15) -0.0013(16) 0.0169(12)
N3 0.0542(18) 0.0374(16) 0.037(2) -0.0001(15) -0.0009(16) 0.0216(12)
C1 0.041(2) 0.0369(19) 0.042(3) -0.0014(18) -0.0008(19) 0.0135(15)
C2 0.0412(19) 0.048(2) 0.039(3) -0.0026(19) 0.0025(18) 0.0201(15)
C3 0.0352(18) 0.0396(19) 0.039(3) -0.0039(18) -0.0017(18) 0.0135(14)
C4 0.045(2) 0.0368(19) 0.037(2) -0.0070(17) -0.0018(18) 0.0130(15)
C5 0.040(2) 0.049(2) 0.042(3) 0.0047(19) 0.0061(19) 0.0143(16)
C6 0.047(2) 0.0379(19) 0.044(3) -0.0026(18) -0.0031(19) 0.0183(15)
C7 0.042(2) 0.037(2) 0.040(3) 0.0036(18) 0.0022(19) 0.0122(15)
C8 0.054(2) 0.045(2) 0.041(3) -0.0036(19) 0.001(2) 0.0246(15)
C9 0.048(2) 0.0341(19) 0.039(3) -0.0025(18) -0.0028(19) 0.0144(15)
C10 0.044(2) 0.0368(19) 0.043(3) -0.0021(18) -0.0043(19) 0.0152(15)
C11 0.078(3) 0.039(2) 0.051(3) -0.003(2) 0.008(3) 0.012(2)
C12 0.071(3) 0.044(3) 0.038(3) -0.005(2) 0.005(2) 0.003(2)
C13 0.044(2) 0.0365(19) 0.047(3) 0.0011(19) -0.003(2) 0.0149(15)
C14 0.043(2) 0.045(2) 0.043(3) 0.002(2) -0.0069(19) 0.0150(16)
C15 0.048(2) 0.0360(19) 0.053(3) 0.000(2) -0.008(2) 0.0166(15)
C16 0.043(2) 0.049(2) 0.050(3) -0.003(2) 0.001(2) 0.0171(17)
C17 0.046(2) 0.047(2) 0.055(3) -0.012(2) -0.005(2) 0.0194(16)
C18 0.053(2) 0.056(2) 0.040(3) -0.005(2) -0.005(2) 0.0228(18)
C19 0.048(2) 0.066(3) 0.047(3) 0.002(2) 0.004(2) 0.0266(18)
C20 0.060(2) 0.059(2) 0.056(3) -0.013(2) -0.006(2) 0.0332(17)
C21 0.060(2) 0.054(2) 0.050(3) 0.003(2) 0.009(2) 0.0341(15)
C22 0.062(2) 0.073(3) 0.051(3) -0.010(2) 0.003(2) 0.0371(18)
C23 0.060(3) 0.092(4) 0.049(3) -0.001(3) 0.001(2) 0.034(2)
C24 0.076(3) 0.144(5) 0.053(4) 0.006(4) 0.008(3) 0.064(3)
C25 0.099(3) 0.139(4) 0.049(4) 0.010(3) 0.011(3) 0.083(2)
C26 0.107(3) 0.116(3) 0.052(4) -0.013(3) -0.004(3) 0.082(2)
C27 0.072(3) 0.086(3) 0.057(4) 0.002(3) 0.006(2) 0.0512(19)
F1 0.0543(17) 0.096(2) 0.069(2) 0.0051(19) 0.0062(16) 0.0204(15)
F2 0.068(2) 0.161(4) 0.087(3) 0.031(3) 0.0254(19) 0.045(2)
F3 0.119(2) 0.198(4) 0.058(2) 0.016(2) 0.0261(18) 0.1014(19)
F4 0.125(2) 0.134(2) 0.068(2) -0.0375(19) -0.0189(19) 0.0865(16)
F5 0.0772(18) 0.0766(18) 0.067(2) -0.0165(16) 0.0028(16) 0.0364(13)

loop_
_atom_type_symbol
_atom_type_description
_atom_type_scat_dispersion_real
_atom_type_scat_dispersion_imag
_atom_type_scat_source
C C 0.0181 0.0091 'International Tables Vol C Tables 4.2.6.8 and 6.1.1.4'
H H 0.0000 0.0000 'International Tables Vol C Tables 4.2.6.8 and 6.1.1.4'
N N 0.0311 0.0180 'International Tables Vol C Tables 4.2.6.8 and 6.1.1.4'
F F 0.0727 0.0534 'International Tables Vol C Tables 4.2.6.8 and 6.1.1.4'
Br Br -0.6763 1.2805 'International Tables Vol C Tables 4.2.6.8 and 6.1.1.4'
Zn Zn -1.5491 0.6778 'International Tables Vol C Tables 4.2.6.8 and 6.1.1.4'

loop_
_geom_angle_atom_site_label_1
_geom_angle_atom_site_label_2
_geom_angle_atom_site_label_3
_geom_angle
_geom_angle_site_symmetry_1
_geom_angle_site_symmetry_3
N3 Zn1 N1 107.51(17) . 15
N3 Zn1 Br1 105.42(11) . .
N1 Zn1 Br1 105.19(10) 15 .
N3 Zn1 Br2 108.27(13) . .
N1 Zn1 Br2 103.34(11) 15 .
Br1 Zn1 Br2 125.98(3) . .
C5 N1 C1 117.9(4) . .
C5 N1 Zn1 120.0(3) . 14_455
C1 N1 Zn1 121.9(3) . 14_455
C10 N2 C6 119.0(4) . .
C11 N3 C15 116.3(4) . .
C11 N3 Zn1 119.3(4) . .
C15 N3 Zn1 124.4(3) . .
N1 C1 C2 121.9(4) . .
N1 C1 H1A 119.0 . .
C2 C1 H1A 119.0 . .
C3 C2 C1 120.4(4) . .
C3 C2 H2A 119.8 . .
C1 C2 H2A 119.8 . .
C2 C3 C4 116.4(4) . .
C2 C3 C6 124.2(4) . .
C4 C3 C6 119.4(4) . .
C5 C4 C3 120.6(4) . .
C5 C4 H4A 119.7 . .
C3 C4 H4A 119.7 . .
N1 C5 C4 122.7(5) . .
N1 C5 H5A 118.6 . .
C4 C5 H5A 118.6 . .
N2 C6 C7 120.4(4) . .
N2 C6 C3 114.4(4) . .
C7 C6 C3 125.1(4) . .
C6 C7 C8 121.7(4) . .
C6 C7 H7A 119.2 . .
C8 C7 H7A 119.2 . .
C9 C8 C7 116.1(5) . .
C9 C8 C16 122.4(4) . .
C7 C8 C16 121.6(4) . .
C8 C9 C10 120.6(4) . .
C8 C9 H9A 119.7 . .
C10 C9 H9A 119.7 . .
N2 C10 C9 122.3(4) . .
N2 C10 C13 112.4(4) . .
C9 C10 C13 125.3(4) . .
N3 C11 C12 124.0(5) . .
N3 C11 H11A 118.0 . .
C12 C11 H11A 118.0 . .
C13 C12 C11 119.7(5) . .
C13 C12 H12A 120.1 . .
C11 C12 H12A 120.1 . .
C12 C13 C14 116.6(4) . .
C12 C13 C10 119.5(4) . .
C14 C13 C10 123.9(5) . .
C13 C14 C15 120.0(5) . .
C13 C14 H14A 120.0 . .
C15 C14 H14A 120.0 . .
N3 C15 C14 123.3(4) . .
N3 C15 H15A 118.3 . .
C14 C15 H15A 118.3 . .
C21 C16 C17 116.9(5) . .
C21 C16 C8 122.4(5) . .
C17 C16 C8 120.7(5) . .
C18 C17 C16 121.6(5) . .
C18 C17 H17A 119.2 . .
C16 C17 H17A 119.2 . .
C17 C18 C19 119.4(5) . .
C17 C18 H18A 120.3 . .
C19 C18 H18A 120.3 . .
C18 C19 C20 118.7(5) . .
C18 C19 C22 119.2(5) . .
C20 C19 C22 122.0(5) . .
C21 C20 C19 119.9(5) . .
C21 C20 H20A 120.1 . .
C19 C20 H20A 120.1 . .
C20 C21 C16 123.5(5) . .
C20 C21 H21A 118.2 . .
C16 C21 H21A 118.2 . .
C27 C22 C23 113.3(5) . .
C27 C22 C19 124.4(5) . .
C23 C22 C19 122.2(5) . .
C22 C23 F1 119.5(5) . .
C22 C23 C24 124.9(6) . .
F1 C23 C24 115.5(5) . .
F2 C24 C25 121.1(6) . .
F2 C24 C23 120.4(6) . .
C25 C24 C23 118.5(6) . .
F3 C25 C24 120.4(6) . .
F3 C25 C26 120.3(6) . .
C24 C25 C26 119.3(6) . .
F4 C26 C27 121.2(6) . .
F4 C26 C25 120.0(6) . .
C27 C26 C25 118.8(6) . .
C22 C27 F5 118.8(5) . .
C22 C27 C26 125.2(5) . .
F5 C27 C26 116.0(5) . .

loop_
_geom_bond_atom_site_label_1
_geom_bond_atom_site_label_2
_geom_bond_distance
_geom_bond_site_symmetry_2
Zn1 N3 2.039(4) .
Zn1 N1 2.068(4) 15
Zn1 Br1 2.3454(8) .
Zn1 Br2 2.3541(9) .
N1 C5 1.334(5) .
N1 C1 1.338(6) .
N1 Zn1 2.068(4) 14_455
N2 C10 1.340(6) .
N2 C6 1.350(5) .
N3 C11 1.314(6) .
N3 C15 1.331(7) .
C1 C2 1.394(7) .
C1 H1A 0.9500 .
C2 C3 1.381(6) .
C2 H2A 0.9500 .
C3 C4 1.386(7) .
C3 C6 1.469(6) .
C4 C5 1.372(7) .
C4 H4A 0.9500 .
C5 H5A 0.9500 .
C6 C7 1.381(7) .
C7 C8 1.401(7) .
C7 H7A 0.9500 .
C8 C9 1.379(6) .
C8 C16 1.476(8) .
C9 C10 1.383(7) .
C9 H9A 0.9500 .
C10 C13 1.503(6) .
C11 C12 1.381(7) .
C11 H11A 0.9500 .
C12 C13 1.372(8) .
C12 H12A 0.9500 .
C13 C14 1.373(6) .
C14 C15 1.378(6) .
C14 H14A 0.9500 .
C15 H15A 0.9500 .
C16 C21 1.378(8) .
C16 C17 1.400(8) .
C17 C18 1.382(8) .
C17 H17A 0.9500 .
C18 C19 1.396(9) .
C18 H18A 0.9500 .
C19 C20 1.412(8) .
C19 C22 1.505(8) .
C20 C21 1.336(8) .
C20 H20A 0.9500 .
C21 H21A 0.9500 .
C22 C27 1.368(8) .
C22 C23 1.373(8) .
C23 F1 1.373(7) .
C23 C24 1.395(9) .
C24 F2 1.334(8) .
C24 C25 1.367(10) .
C25 F3 1.324(8) .
C25 C26 1.384(9) .
C26 F4 1.333(8) .
C26 C27 1.376(9) .
C27 F5 1.376(6) .

loop_
_platon_squeeze_void_nr
_platon_squeeze_void_average_x
_platon_squeeze_void_average_y
_platon_squeeze_void_average_z
_platon_squeeze_void_volume
_platon_squeeze_void_count_electrons
_platon_squeeze_void_content
1 0.000 0.000 -0.006 1378 369 ' '
2 0.333 0.667 0.707 1372 369 ' '
3 0.667 0.333 0.374 1372 369 ' '
